data_2205508
loop_
_publ_author_name
'Manifar, Touraj'
'Rohani, Sohrab'
'Jennings, Michael, C.'

_publ_section_title
;
 <i>N</i>-(3-Methylphenyl)-<i>N,N</i>-bis(4-methylphenyl)amine
;
_journal_issue 4
_journal_name_full 'Acta Crystallographica Section E'
_journal_page_first o1032
_journal_page_last o1034
_journal_paper_doi 10.1107/S1600536805007488
_journal_volume 61
_journal_year 2005
_chemical_formula_iupac 'C21 H21 N'
_chemical_formula_moiety 'C21 H21 N'
_chemical_formula_sum 'C21 H21 N'
_chemical_formula_weight 287.39
_chemical_melting_point 329.7
_chemical_name_systematic
;
N-(3-Methylphenyl)-N,N-bis(4-methylphenyl)amine
;
_space_group_IT_number 2
_symmetry_cell_setting triclinic
_symmetry_space_group_name_Hall '-P 1'
_symmetry_space_group_name_H-M 'P -1'
_atom_sites_solution_hydrogens geom
_atom_sites_solution_primary direct
_atom_sites_solution_secondary difmap
_audit_creation_method SHELXL-97
_cell_angle_alpha 66.738(3)
_cell_angle_beta 86.740(4)
_cell_angle_gamma 83.251(4)
_cell_formula_units_Z 6
_cell_length_a 11.1573(6)
_cell_length_b 14.8063(12)
_cell_length_c 16.8629(13)
_cell_measurement_reflns_used 10662
_cell_measurement_temperature 295(2)
_cell_measurement_theta_max 25.03
_cell_measurement_theta_min 1.70
_cell_volume 2541.4(3)
_computing_cell_refinement 'DENZO-SMN (Otwinowski & Minor, 1997)'
_computing_data_collection 'COLLECT (Nonius, 2001)'
_computing_data_reduction DENZO-SMN
_computing_molecular_graphics 'SHELXTL/PC (Sheldrick, 2001)'
_computing_publication_material SHELXTL/PC
_computing_structure_refinement 'SHELXL97 (Sheldrick, 1997)'
_computing_structure_solution 'SHELXS97 (Sheldrick, 1997)'
_diffrn_ambient_temperature 295(2)
_diffrn_measured_fraction_theta_full 0.992
_diffrn_measured_fraction_theta_max 0.992
_diffrn_measurement_device_type 'Nonius KappaCCD'
_diffrn_measurement_method '\f scans, and \w scans with \k offsets'
_diffrn_radiation_monochromator graphite
_diffrn_radiation_source 'fine-focus sealed tube'
_diffrn_radiation_type MoK\a
_diffrn_radiation_wavelength 0.71073
_diffrn_reflns_av_R_equivalents 0.074
_diffrn_reflns_av_sigmaI/netI 0.1209
_diffrn_reflns_limit_h_max 13
_diffrn_reflns_limit_h_min -13
_diffrn_reflns_limit_k_max 17
_diffrn_reflns_limit_k_min -15
_diffrn_reflns_limit_l_max 20
_diffrn_reflns_limit_l_min -20
_diffrn_reflns_number 24267
_diffrn_reflns_theta_full 25.03
_diffrn_reflns_theta_max 25.03
_diffrn_reflns_theta_min 2.63
_diffrn_standards_number 0
_exptl_absorpt_coefficient_mu 0.065
_exptl_absorpt_correction_T_max 0.995
_exptl_absorpt_correction_T_min 0.985
_exptl_absorpt_correction_type multi-scan
_exptl_absorpt_process_details '(SORTAV; Blessing, 1995)'
_exptl_crystal_colour colourless
_exptl_crystal_density_diffrn 1.127
_exptl_crystal_density_method 'not measured'
_exptl_crystal_description prism
_exptl_crystal_F_000 924
_exptl_crystal_size_max 0.28
_exptl_crystal_size_mid 0.20
_exptl_crystal_size_min 0.08
_refine_diff_density_max 0.260
_refine_diff_density_min -0.187
_refine_ls_extinction_coef 0.0094(16)
_refine_ls_extinction_expression Fc^*^=kFc[1+0.001xFc^2^\l^3^/sin(2\q)]^-1/4^
_refine_ls_extinction_method SHELXL
_refine_ls_goodness_of_fit_ref 0.928
_refine_ls_hydrogen_treatment constr
_refine_ls_matrix_type full
_refine_ls_number_parameters 596
_refine_ls_number_reflns 8908
_refine_ls_number_restraints 0
_refine_ls_restrained_S_all 0.928
_refine_ls_R_factor_all 0.2170
_refine_ls_R_factor_gt 0.0711
_refine_ls_shift/su_max 0.001
_refine_ls_shift/su_mean 0.000
_refine_ls_structure_factor_coef Fsqd
_refine_ls_weighting_details 'calc w = 1/[\s^2^(Fo^2^)+(0.118P)^2^] where P = (Fo^2^+2Fc^2^)/3'
_refine_ls_weighting_scheme calc
_refine_ls_wR_factor_gt 0.1809
_refine_ls_wR_factor_ref 0.2448
_reflns_number_gt 3216
_reflns_number_total 8908
_reflns_threshold_expression I>2\s(I)
_cod_data_source_file hg6150.cif
_cod_data_source_block mTTA
_cod_database_code 2205508
_cod_database_fobs_code 2205508

loop_
_symmetry_equiv_pos_as_xyz
'x, y, z'
'-x, -y, -z'

loop_
_atom_site_label
_atom_site_fract_x
_atom_site_fract_y
_atom_site_fract_z
_atom_site_U_iso_or_equiv
_atom_site_adp_type
_atom_site_calc_flag
_atom_site_refinement_flags
_atom_site_occupancy
_atom_site_type_symbol
N10 -0.1101(2) 0.0116(2) -0.2361(2) 0.0727(9) Uani d . 1 N
C11 -0.1765(3) 0.0207(3) -0.1657(3) 0.0685(10) Uani d . 1 C
C12 -0.2892(3) 0.0737(3) -0.1763(3) 0.0738(11) Uani d . 1 C
H12A -0.3213 0.1028 -0.2315 0.089 Uiso calc R 1 H
C13 -0.3564(4) 0.0857(3) -0.1097(3) 0.0895(13) Uani d . 1 C
C14 -0.3074(5) 0.0407(4) -0.0276(4) 0.1166(17) Uani d . 1 C
H14A -0.3509 0.0464 0.0192 0.140 Uiso calc R 1 H
C15 -0.1954(6) -0.0120(4) -0.0148(3) 0.1087(16) Uani d . 1 C
H15A -0.1633 -0.0408 0.0404 0.130 Uiso calc R 1 H
C16 -0.1290(4) -0.0226(3) -0.0841(3) 0.0890(13) Uani d . 1 C
H16A -0.0534 -0.0588 -0.0750 0.107 Uiso calc R 1 H
C17 -0.4768(4) 0.1459(3) -0.1235(3) 0.1229(18) Uani d . 1 C
H17A -0.5090 0.1448 -0.0691 0.184 Uiso calc R 1 H
H17B -0.5309 0.1188 -0.1483 0.184 Uiso calc R 1 H
H17C -0.4675 0.2129 -0.1618 0.184 Uiso calc R 1 H
C21 -0.1645(3) 0.0030(3) -0.3072(2) 0.0629(10) Uani d . 1 C
C22 -0.1090(3) 0.0371(3) -0.3871(3) 0.0689(10) Uani d . 1 C
H22A -0.0375 0.0661 -0.3942 0.083 Uiso calc R 1 H
C23 -0.1585(3) 0.0286(3) -0.4569(2) 0.0723(11) Uani d . 1 C
H23A -0.1196 0.0519 -0.5103 0.087 Uiso calc R 1 H
C24 -0.2653(3) -0.0140(3) -0.4487(3) 0.0698(10) Uani d . 1 C
C25 -0.3189(3) -0.0478(3) -0.3683(3) 0.0716(10) Uani d . 1 C
H25A -0.3906 -0.0767 -0.3611 0.086 Uiso calc R 1 H
C26 -0.2700(3) -0.0406(3) -0.2979(2) 0.0669(10) Uani d . 1 C
H26A -0.3082 -0.0651 -0.2442 0.080 Uiso calc R 1 H
C27 -0.3185(4) -0.0245(3) -0.5260(3) 0.1009(14) Uani d . 1 C
H27A -0.3915 -0.0560 -0.5084 0.151 Uiso calc R 1 H
H27B -0.2614 -0.0639 -0.5470 0.151 Uiso calc R 1 H
H27C -0.3360 0.0398 -0.5709 0.151 Uiso calc R 1 H
C31 0.0190(3) 0.0031(3) -0.2336(2) 0.0664(10) Uani d . 1 C
C32 0.0873(3) -0.0791(3) -0.2375(2) 0.0702(10) Uani d . 1 C
H32A 0.0489 -0.1297 -0.2414 0.084 Uiso calc R 1 H
C33 0.2104(3) -0.0870(3) -0.2359(2) 0.0735(11) Uani d . 1 C
H33A 0.2543 -0.1430 -0.2390 0.088 Uiso calc R 1 H
C34 0.2714(3) -0.0144(3) -0.2297(2) 0.0711(11) Uani d . 1 C
C35 0.2020(3) 0.0681(3) -0.2263(2) 0.0778(11) Uani d . 1 C
H35A 0.2405 0.1186 -0.2224 0.093 Uiso calc R 1 H
C36 0.0779(4) 0.0775(3) -0.2284(2) 0.0795(12) Uani d . 1 C
H36A 0.0338 0.1339 -0.2264 0.095 Uiso calc R 1 H
C37 0.4074(3) -0.0231(3) -0.2274(3) 0.1002(14) Uani d . 1 C
H37A 0.4326 0.0345 -0.2231 0.150 Uiso calc R 1 H
H37B 0.4404 -0.0287 -0.2794 0.150 Uiso calc R 1 H
H37C 0.4358 -0.0808 -0.1784 0.150 Uiso calc R 1 H
N70 -0.2895(3) -0.3414(2) -0.5772(2) 0.0872(11) Uani d . 1 N
C71 -0.2112(3) -0.3772(3) -0.6301(3) 0.0766(11) Uani d . 1 C
C72 -0.2370(4) -0.3488(3) -0.7160(3) 0.0860(12) Uani d . 1 C
H72A -0.3062 -0.3067 -0.7392 0.103 Uiso calc R 1 H
C73 -0.1584(4) -0.3835(3) -0.7689(3) 0.0889(13) Uani d . 1 C
C74 -0.0590(4) -0.4454(3) -0.7326(3) 0.0978(14) Uani d . 1 C
H74A -0.0060 -0.4673 -0.7674 0.117 Uiso calc R 1 H
C75 -0.0341(4) -0.4767(3) -0.6478(3) 0.1020(15) Uani d . 1 C
H75A 0.0334 -0.5209 -0.6244 0.122 Uiso calc R 1 H
C76 -0.1103(4) -0.4421(3) -0.5964(3) 0.0932(14) Uani d . 1 C
H76A -0.0934 -0.4628 -0.5381 0.112 Uiso calc R 1 H
C77 -0.1867(5) -0.3511(4) -0.8606(3) 0.150(2) Uani d . 1 C
H77A -0.1250 -0.3799 -0.8881 0.226 Uiso calc R 1 H
H77B -0.1904 -0.2804 -0.8879 0.226 Uiso calc R 1 H
H77C -0.2632 -0.3718 -0.8658 0.226 Uiso calc R 1 H
C81 -0.4175(3) -0.3274(3) -0.5881(2) 0.0721(11) Uani d . 1 C
C82 -0.4755(4) -0.3982(3) -0.6001(3) 0.0869(13) Uani d . 1 C
H82A -0.4308 -0.4547 -0.6016 0.104 Uiso calc R 1 H
C83 -0.5976(4) -0.3865(3) -0.6099(3) 0.0922(13) Uani d . 1 C
H83A -0.6344 -0.4348 -0.6188 0.111 Uiso calc R 1 H
C84 -0.6674(3) -0.3052(3) -0.6069(2) 0.0793(12) Uani d . 1 C
C85 -0.6092(4) -0.2342(3) -0.5944(2) 0.0801(12) Uani d . 1 C
H85A -0.6542 -0.1785 -0.5916 0.096 Uiso calc R 1 H
C86 -0.4852(4) -0.2450(3) -0.5862(2) 0.0791(11) Uani d . 1 C
H86A -0.4475 -0.1959 -0.5792 0.095 Uiso calc R 1 H
C87 -0.8027(3) -0.2944(3) -0.6158(3) 0.1127(16) Uani d . 1 C
H87A -0.8264 -0.3506 -0.6235 0.169 Uiso calc R 1 H
H87B -0.8269 -0.2353 -0.6650 0.169 Uiso calc R 1 H
H87C -0.8408 -0.2902 -0.5647 0.169 Uiso calc R 1 H
C91 -0.2380(3) -0.3180(3) -0.5127(3) 0.0688(10) Uani d . 1 C
C92 -0.2903(3) -0.3430(3) -0.4321(3) 0.0797(12) Uani d . 1 C
H92A -0.3606 -0.3743 -0.4193 0.096 Uiso calc R 1 H
C93 -0.2373(4) -0.3214(3) -0.3696(3) 0.0803(12) Uani d . 1 C
H93A -0.2733 -0.3384 -0.3152 0.096 Uiso calc R 1 H
C94 -0.1331(4) -0.2754(3) -0.3865(3) 0.0736(11) Uani d . 1 C
C95 -0.0829(3) -0.2512(3) -0.4678(3) 0.0807(12) Uani d . 1 C
H95A -0.0118 -0.2209 -0.4804 0.097 Uiso calc R 1 H
C96 -0.1342(3) -0.2704(3) -0.5314(3) 0.0791(11) Uani d . 1 C
H96A -0.0993 -0.2516 -0.5862 0.095 Uiso calc R 1 H
C97 -0.0744(4) -0.2537(3) -0.3180(3) 0.0985(14) Uani d . 1 C
H97A -0.1214 -0.2760 -0.2656 0.148 Uiso calc R 1 H
H97B -0.0701 -0.1838 -0.3375 0.148 Uiso calc R 1 H
H97C 0.0056 -0.2875 -0.3074 0.148 Uiso calc R 1 H
N40 -0.4928(3) 0.3171(2) 0.0820(2) 0.0765(9) Uani d . 1 N
C41 -0.4312(3) 0.3310(3) 0.0027(3) 0.0722(11) Uani d . 1 C
C42 -0.3160(3) 0.2838(3) 0.0020(3) 0.0820(12) Uani d . 1 C
H42A -0.2784 0.2429 0.0535 0.098 Uiso calc R 1 H
C43 -0.2569(4) 0.2984(3) -0.0775(4) 0.0868(13) Uani d . 1 C
C44 -0.3143(5) 0.3569(4) -0.1527(3) 0.1050(15) Uani d . 1 C
H44A -0.2750 0.3657 -0.2049 0.126 Uiso calc R 1 H
C45 -0.4276(5) 0.4028(4) -0.1533(3) 0.1048(15) Uani d . 1 C
H45A -0.4647 0.4429 -0.2053 0.126 Uiso calc R 1 H
C46 -0.4868(4) 0.3889(3) -0.0757(3) 0.0826(12) Uani d . 1 C
H46A -0.5649 0.4187 -0.0758 0.099 Uiso calc R 1 H
C47 -0.1354(4) 0.2483(4) -0.0795(4) 0.141(2) Uani d . 1 C
H47A -0.1083 0.2661 -0.1383 0.211 Uiso calc R 1 H
H47B -0.1379 0.1780 -0.0525 0.211 Uiso calc R 1 H
H47C -0.0806 0.2680 -0.0489 0.211 Uiso calc R 1 H
C51 -0.6223(3) 0.3259(3) 0.0831(2) 0.0687(10) Uani d . 1 C
C52 -0.6879(3) 0.4054(3) 0.0922(3) 0.0781(11) Uani d . 1 C
H52A -0.6481 0.4543 0.0980 0.094 Uiso calc R 1 H
C53 -0.8124(4) 0.4140(3) 0.0928(3) 0.0844(12) Uani d . 1 C
H53A -0.8552 0.4681 0.1001 0.101 Uiso calc R 1 H
C54 -0.8738(4) 0.3452(4) 0.0831(3) 0.0835(12) Uani d . 1 C
C55 -0.8080(4) 0.2655(3) 0.0744(3) 0.0881(13) Uani d . 1 C
H55A -0.8485 0.2171 0.0685 0.106 Uiso calc R 1 H
C56 -0.6825(4) 0.2545(3) 0.0742(3) 0.0842(12) Uani d . 1 C
H56A -0.6399 0.1997 0.0680 0.101 Uiso calc R 1 H
C57 -1.0110(3) 0.3541(4) 0.0831(3) 0.1207(17) Uani d . 1 C
H57A -1.0424 0.4141 0.0897 0.181 Uiso calc R 1 H
H57B -1.0391 0.2986 0.1302 0.181 Uiso calc R 1 H
H57C -1.0381 0.3555 0.0296 0.181 Uiso calc R 1 H
C61 -0.4362(3) 0.3227(3) 0.1531(3) 0.0676(10) Uani d . 1 C
C62 -0.4840(3) 0.2792(3) 0.2344(3) 0.0751(11) Uani d . 1 C
H62A -0.5520 0.2457 0.2423 0.090 Uiso calc R 1 H
C63 -0.4326(4) 0.2846(3) 0.3046(3) 0.0827(12) Uani d . 1 C
H63A -0.4674 0.2553 0.3590 0.099 Uiso calc R 1 H
C64 -0.3303(3) 0.3326(3) 0.2961(3) 0.0784(11) Uani d . 1 C
C65 -0.2831(3) 0.3748(3) 0.2150(3) 0.0780(11) Uani d . 1 C
H65A -0.2142 0.4072 0.2076 0.094 Uiso calc R 1 H
C66 -0.3338(3) 0.3712(3) 0.1433(3) 0.0738(11) Uani d . 1 C
H66A -0.2994 0.4012 0.0889 0.089 Uiso calc R 1 H
C67 -0.2750(4) 0.3385(4) 0.3739(3) 0.1164(16) Uani d . 1 C
H67A -0.2051 0.3741 0.3559 0.175 Uiso calc R 1 H
H67B -0.2519 0.2729 0.4152 0.175 Uiso calc R 1 H
H67C -0.3330 0.3722 0.3997 0.175 Uiso calc R 1 H

loop_
_atom_site_aniso_label
_atom_site_aniso_U_11
_atom_site_aniso_U_22
_atom_site_aniso_U_33
_atom_site_aniso_U_12
_atom_site_aniso_U_13
_atom_site_aniso_U_23
N10 0.0574(19) 0.107(2) 0.063(2) 0.0004(16) -0.0052(16) -0.0456(19)
C11 0.074(3) 0.079(3) 0.056(3) -0.009(2) -0.001(2) -0.030(2)
C12 0.076(3) 0.083(3) 0.069(3) -0.019(2) 0.012(2) -0.036(2)
C13 0.090(3) 0.104(4) 0.096(4) -0.029(3) 0.025(3) -0.059(3)
C14 0.134(5) 0.133(5) 0.113(5) -0.054(4) 0.053(4) -0.076(4)
C15 0.157(5) 0.117(4) 0.057(3) -0.037(4) 0.002(3) -0.034(3)
C16 0.104(3) 0.091(3) 0.076(3) -0.011(2) -0.008(3) -0.036(3)
C17 0.085(3) 0.146(4) 0.182(6) -0.028(3) 0.046(3) -0.113(4)
C21 0.057(2) 0.077(3) 0.056(3) -0.0019(19) -0.003(2) -0.028(2)
C22 0.058(2) 0.081(3) 0.068(3) -0.0076(19) 0.002(2) -0.030(2)
C23 0.067(2) 0.093(3) 0.050(3) -0.001(2) 0.001(2) -0.024(2)
C24 0.063(2) 0.085(3) 0.064(3) 0.008(2) -0.010(2) -0.034(2)
C25 0.060(2) 0.086(3) 0.075(3) -0.0116(19) -0.001(2) -0.038(2)
C26 0.061(2) 0.084(3) 0.055(3) -0.0089(19) 0.0051(19) -0.027(2)
C27 0.093(3) 0.144(4) 0.078(3) -0.002(3) -0.020(2) -0.057(3)
C31 0.059(2) 0.084(3) 0.060(3) 0.000(2) -0.0106(18) -0.033(2)
C32 0.064(3) 0.071(3) 0.076(3) 0.000(2) -0.011(2) -0.030(2)
C33 0.069(3) 0.078(3) 0.078(3) 0.003(2) -0.011(2) -0.036(2)
C34 0.065(2) 0.089(3) 0.062(3) -0.004(2) -0.0041(19) -0.032(2)
C35 0.070(3) 0.086(3) 0.085(3) -0.017(2) -0.008(2) -0.038(2)
C36 0.081(3) 0.084(3) 0.083(3) 0.003(2) -0.011(2) -0.045(2)
C37 0.062(3) 0.129(4) 0.118(4) -0.011(2) -0.001(2) -0.056(3)
N70 0.064(2) 0.124(3) 0.097(3) 0.0081(19) -0.0118(19) -0.071(2)
C71 0.077(3) 0.094(3) 0.069(3) -0.003(2) -0.009(2) -0.042(2)
C72 0.087(3) 0.090(3) 0.085(3) -0.011(2) -0.009(3) -0.037(3)
C73 0.101(3) 0.108(3) 0.066(3) -0.027(3) 0.002(3) -0.039(3)
C74 0.090(3) 0.119(4) 0.094(4) -0.009(3) 0.007(3) -0.053(3)
C75 0.095(3) 0.114(4) 0.110(4) 0.009(3) -0.009(3) -0.062(3)
C76 0.079(3) 0.118(4) 0.096(4) 0.018(3) -0.020(3) -0.061(3)
C77 0.165(5) 0.184(6) 0.100(5) -0.034(4) -0.011(4) -0.048(4)
C81 0.067(3) 0.084(3) 0.068(3) -0.003(2) -0.0057(19) -0.033(2)
C82 0.080(3) 0.079(3) 0.104(4) 0.004(2) -0.018(2) -0.040(3)
C83 0.090(3) 0.080(3) 0.106(4) -0.012(3) -0.013(3) -0.035(3)
C84 0.060(2) 0.099(3) 0.073(3) -0.010(2) -0.007(2) -0.027(3)
C85 0.074(3) 0.085(3) 0.076(3) 0.010(2) -0.011(2) -0.030(2)
C86 0.075(3) 0.081(3) 0.083(3) -0.001(2) -0.009(2) -0.034(2)
C87 0.082(3) 0.129(4) 0.130(4) -0.015(3) 0.003(3) -0.054(3)
C91 0.061(2) 0.083(3) 0.071(3) 0.005(2) -0.006(2) -0.042(2)
C92 0.068(2) 0.091(3) 0.087(3) -0.002(2) 0.000(2) -0.044(3)
C93 0.077(3) 0.095(3) 0.067(3) 0.007(2) 0.003(2) -0.034(2)
C94 0.075(3) 0.077(3) 0.073(3) 0.007(2) -0.013(2) -0.036(2)
C95 0.076(3) 0.083(3) 0.086(3) -0.010(2) -0.006(3) -0.035(3)
C96 0.076(3) 0.097(3) 0.066(3) -0.007(2) -0.003(2) -0.035(2)
C97 0.106(3) 0.115(3) 0.087(3) -0.001(3) -0.022(3) -0.053(3)
N40 0.056(2) 0.108(3) 0.071(2) -0.0129(17) 0.0049(17) -0.040(2)
C41 0.067(3) 0.075(3) 0.081(3) -0.016(2) 0.006(2) -0.036(3)
C42 0.066(3) 0.090(3) 0.094(4) -0.013(2) 0.006(2) -0.039(3)
C43 0.066(3) 0.102(3) 0.111(4) -0.021(2) 0.025(3) -0.062(3)
C44 0.125(4) 0.126(4) 0.077(4) -0.040(3) 0.018(3) -0.048(3)
C45 0.110(4) 0.114(4) 0.096(4) -0.031(3) 0.015(3) -0.044(3)
C46 0.079(3) 0.084(3) 0.088(4) -0.013(2) 0.002(3) -0.037(3)
C47 0.104(4) 0.174(5) 0.181(6) -0.030(4) 0.029(4) -0.109(5)
C51 0.061(2) 0.079(3) 0.067(3) -0.014(2) 0.0003(19) -0.028(2)
C52 0.067(3) 0.081(3) 0.094(3) -0.013(2) 0.001(2) -0.041(2)
C53 0.066(3) 0.093(3) 0.089(3) -0.007(2) -0.003(2) -0.030(3)
C54 0.063(3) 0.106(4) 0.067(3) -0.013(3) -0.001(2) -0.017(3)
C55 0.083(3) 0.095(3) 0.087(3) -0.036(3) -0.007(2) -0.028(3)
C56 0.087(3) 0.082(3) 0.085(3) -0.012(2) -0.005(2) -0.034(2)
C57 0.065(3) 0.159(5) 0.116(4) -0.016(3) -0.008(3) -0.029(3)
C61 0.053(2) 0.078(3) 0.069(3) -0.0018(19) 0.002(2) -0.027(2)
C62 0.061(2) 0.089(3) 0.072(3) -0.012(2) 0.011(2) -0.028(3)
C63 0.075(3) 0.094(3) 0.069(3) 0.002(2) 0.009(2) -0.025(2)
C64 0.067(3) 0.102(3) 0.071(3) -0.002(2) -0.002(2) -0.040(3)
C65 0.061(2) 0.098(3) 0.079(3) -0.012(2) 0.004(2) -0.039(3)
C66 0.065(2) 0.081(3) 0.070(3) -0.007(2) -0.001(2) -0.024(2)
C67 0.099(3) 0.178(5) 0.085(4) -0.008(3) -0.010(3) -0.066(3)

loop_
_atom_type_symbol
_atom_type_description
_atom_type_scat_dispersion_real
_atom_type_scat_dispersion_imag
_atom_type_scat_source
C C 0.0033 0.0016 'International Tables Vol C Tables 4.2.6.8 and 6.1.1.4'
H H 0.0000 0.0000 'International Tables Vol C Tables 4.2.6.8 and 6.1.1.4'
N N 0.0061 0.0033 'International Tables Vol C Tables 4.2.6.8 and 6.1.1.4'

loop_
_geom_angle_atom_site_label_1
_geom_angle_atom_site_label_2
_geom_angle_atom_site_label_3
_geom_angle
_geom_angle_publ_flag
C11 N10 C21 123.3(3) y
C11 N10 C31 118.5(3) y
C21 N10 C31 118.1(3) y
C16 C11 C12 118.4(4) ?
C16 C11 N10 120.0(4) ?
C12 C11 N10 121.5(3) ?
C13 C12 C11 123.5(4) ?
C13 C12 H12A 118.3 ?
C11 C12 H12A 118.3 ?
C12 C13 C14 117.3(4) ?
C12 C13 C17 122.4(5) ?
C14 C13 C17 120.3(5) ?
C15 C14 C13 120.7(5) ?
C15 C14 H14A 119.6 ?
C13 C14 H14A 119.6 ?
C14 C15 C16 120.6(5) ?
C14 C15 H15A 119.7 ?
C16 C15 H15A 119.7 ?
C11 C16 C15 119.5(4) ?
C11 C16 H16A 120.3 ?
C15 C16 H16A 120.3 ?
C13 C17 H17A 109.5 ?
C13 C17 H17B 109.5 ?
H17A C17 H17B 109.5 ?
C13 C17 H17C 109.5 ?
H17A C17 H17C 109.5 ?
H17B C17 H17C 109.5 ?
C22 C21 C26 118.7(3) ?
C22 C21 N10 119.3(3) ?
C26 C21 N10 122.0(4) ?
C21 C22 C23 120.7(3) ?
C21 C22 H22A 119.7 ?
C23 C22 H22A 119.7 ?
C22 C23 C24 121.2(4) ?
C22 C23 H23A 119.4 ?
C24 C23 H23A 119.4 ?
C25 C24 C23 117.2(3) ?
C25 C24 C27 122.0(4) ?
C23 C24 C27 120.9(4) ?
C24 C25 C26 122.3(3) ?
C24 C25 H25A 118.8 ?
C26 C25 H25A 118.8 ?
C21 C26 C25 120.0(4) ?
C21 C26 H26A 120.0 ?
C25 C26 H26A 120.0 ?
C24 C27 H27A 109.5 ?
C24 C27 H27B 109.5 ?
H27A C27 H27B 109.5 ?
C24 C27 H27C 109.5 ?
H27A C27 H27C 109.5 ?
H27B C27 H27C 109.5 ?
C36 C31 C32 118.5(3) ?
C36 C31 N10 120.8(3) ?
C32 C31 N10 120.7(3) ?
C33 C32 C31 120.8(3) ?
C33 C32 H32A 119.6 ?
C31 C32 H32A 119.6 ?
C32 C33 C34 121.8(4) ?
C32 C33 H33A 119.1 ?
C34 C33 H33A 119.1 ?
C33 C34 C35 116.9(3) ?
C33 C34 C37 121.9(4) ?
C35 C34 C37 121.1(4) ?
C36 C35 C34 122.0(3) ?
C36 C35 H35A 119.0 ?
C34 C35 H35A 119.0 ?
C35 C36 C31 119.9(4) ?
C35 C36 H36A 120.0 ?
C31 C36 H36A 120.0 ?
C34 C37 H37A 109.5 ?
C34 C37 H37B 109.5 ?
H37A C37 H37B 109.5 ?
C34 C37 H37C 109.5 ?
H37A C37 H37C 109.5 ?
H37B C37 H37C 109.5 ?
C71 N70 C81 121.2(3) y
C71 N70 C91 118.7(3) y
C81 N70 C91 120.1(3) y
C72 C71 C76 119.1(4) ?
C72 C71 N70 120.0(4) ?
C76 C71 N70 120.9(4) ?
C71 C72 C73 119.9(4) ?
C71 C72 H72A 120.0 ?
C73 C72 H72A 120.0 ?
C74 C73 C72 118.4(4) ?
C74 C73 C77 122.5(5) ?
C72 C73 C77 119.1(5) ?
C75 C74 C73 122.5(4) ?
C75 C74 H74A 118.7 ?
C73 C74 H74A 118.7 ?
C74 C75 C76 119.0(4) ?
C74 C75 H75A 120.5 ?
C76 C75 H75A 120.5 ?
C71 C76 C75 121.0(4) ?
C71 C76 H76A 119.5 ?
C75 C76 H76A 119.5 ?
C73 C77 H77A 109.5 ?
C73 C77 H77B 109.5 ?
H77A C77 H77B 109.5 ?
C73 C77 H77C 109.5 ?
H77A C77 H77C 109.5 ?
H77B C77 H77C 109.5 ?
C86 C81 C82 118.5(4) ?
C86 C81 N70 121.4(4) ?
C82 C81 N70 120.1(4) ?
C83 C82 C81 120.8(4) ?
C83 C82 H82A 119.6 ?
C81 C82 H82A 119.6 ?
C82 C83 C84 121.7(4) ?
C82 C83 H83A 119.2 ?
C84 C83 H83A 119.2 ?
C83 C84 C85 117.6(4) ?
C83 C84 C87 121.0(4) ?
C85 C84 C87 121.4(4) ?
C86 C85 C84 120.9(4) ?
C86 C85 H85A 119.6 ?
C84 C85 H85A 119.6 ?
C81 C86 C85 120.6(4) ?
C81 C86 H86A 119.7 ?
C85 C86 H86A 119.7 ?
C84 C87 H87A 109.5 ?
C84 C87 H87B 109.5 ?
H87A C87 H87B 109.5 ?
C84 C87 H87C 109.5 ?
H87A C87 H87C 109.5 ?
H87B C87 H87C 109.5 ?
C92 C91 C96 119.6(3) ?
C92 C91 N70 120.6(4) ?
C96 C91 N70 119.8(4) ?
C91 C92 C93 119.7(4) ?
C91 C92 H92A 120.1 ?
C93 C92 H92A 120.1 ?
C94 C93 C92 121.5(4) ?
C94 C93 H93A 119.3 ?
C92 C93 H93A 119.3 ?
C93 C94 C95 117.4(4) ?
C93 C94 C97 121.4(4) ?
C95 C94 C97 121.1(4) ?
C94 C95 C96 122.3(4) ?
C94 C95 H95A 118.8 ?
C96 C95 H95A 118.8 ?
C95 C96 C91 119.4(4) ?
C95 C96 H96A 120.3 ?
C91 C96 H96A 120.3 ?
C94 C97 H97A 109.5 ?
C94 C97 H97B 109.5 ?
H97A C97 H97B 109.5 ?
C94 C97 H97C 109.5 ?
H97A C97 H97C 109.5 ?
H97B C97 H97C 109.5 ?
C41 N40 C61 122.3(3) y
C41 N40 C51 118.5(3) y
C61 N40 C51 116.8(3) y
C42 C41 C46 118.9(4) ?
C42 C41 N40 120.4(4) ?
C46 C41 N40 120.7(4) ?
C41 C42 C43 119.4(4) ?
C41 C42 H42A 120.3 ?
C43 C42 H42A 120.3 ?
C44 C43 C42 119.6(4) ?
C44 C43 C47 120.3(5) ?
C42 C43 C47 120.1(5) ?
C45 C44 C43 121.9(5) ?
C45 C44 H44A 119.1 ?
C43 C44 H44A 119.1 ?
C44 C45 C46 119.1(5) ?
C44 C45 H45A 120.4 ?
C46 C45 H45A 120.4 ?
C45 C46 C41 121.1(4) ?
C45 C46 H46A 119.5 ?
C41 C46 H46A 119.5 ?
C43 C47 H47A 109.5 ?
C43 C47 H47B 109.5 ?
H47A C47 H47B 109.5 ?
C43 C47 H47C 109.5 ?
H47A C47 H47C 109.5 ?
H47B C47 H47C 109.5 ?
C52 C51 C56 118.9(3) ?
C52 C51 N40 120.8(3) ?
C56 C51 N40 120.2(4) ?
C51 C52 C53 120.7(4) ?
C51 C52 H52A 119.6 ?
C53 C52 H52A 119.6 ?
C54 C53 C52 121.4(4) ?
C54 C53 H53A 119.3 ?
C52 C53 H53A 119.3 ?
C53 C54 C55 117.7(4) ?
C53 C54 C57 121.9(5) ?
C55 C54 C57 120.4(4) ?
C54 C55 C56 122.1(4) ?
C54 C55 H55A 119.0 ?
C56 C55 H55A 119.0 ?
C51 C56 C55 119.1(4) ?
C51 C56 H56A 120.5 ?
C55 C56 H56A 120.5 ?
C54 C57 H57A 109.5 ?
C54 C57 H57B 109.5 ?
H57A C57 H57B 109.5 ?
C54 C57 H57C 109.5 ?
H57A C57 H57C 109.5 ?
H57B C57 H57C 109.5 ?
C62 C61 C66 118.3(4) ?
C62 C61 N40 119.4(3) ?
C66 C61 N40 122.3(4) ?
C61 C62 C63 120.9(4) ?
C61 C62 H62A 119.5 ?
C63 C62 H62A 119.5 ?
C62 C63 C64 121.5(4) ?
C62 C63 H63A 119.2 ?
C64 C63 H63A 119.2 ?
C65 C64 C63 117.0(4) ?
C65 C64 C67 121.9(4) ?
C63 C64 C67 121.0(4) ?
C64 C65 C66 122.5(4) ?
C64 C65 H65A 118.8 ?
C66 C65 H65A 118.8 ?
C65 C66 C61 119.7(4) ?
C65 C66 H66A 120.1 ?
C61 C66 H66A 120.1 ?
C64 C67 H67A 109.5 ?
C64 C67 H67B 109.5 ?
H67A C67 H67B 109.5 ?
C64 C67 H67C 109.5 ?
H67A C67 H67C 109.5 ?
H67B C67 H67C 109.5 ?

loop_
_geom_bond_atom_site_label_1
_geom_bond_atom_site_label_2
_geom_bond_distance
_geom_bond_publ_flag
N10 C11 1.407(4) y
N10 C21 1.430(4) y
N10 C31 1.433(4) y
C11 C16 1.376(5) ?
C11 C12 1.383(5) ?
C12 C13 1.372(5) ?
C12 H12A 0.9300 ?
C13 C14 1.391(6) ?
C13 C17 1.498(5) ?
C14 C15 1.373(6) ?
C14 H14A 0.9300 ?
C15 C16 1.400(6) ?
C15 H15A 0.9300 ?
C16 H16A 0.9300 ?
C17 H17A 0.9600 ?
C17 H17B 0.9600 ?
C17 H17C 0.9600 ?
C21 C22 1.377(5) ?
C21 C26 1.380(4) ?
C22 C23 1.383(4) ?
C22 H22A 0.9300 ?
C23 C24 1.387(5) ?
C23 H23A 0.9300 ?
C24 C25 1.374(5) ?
C24 C27 1.532(5) ?
C25 C26 1.381(4) ?
C25 H25A 0.9300 ?
C26 H26A 0.9300 ?
C27 H27A 0.9600 ?
C27 H27B 0.9600 ?
C27 H27C 0.9600 ?
C31 C36 1.380(5) ?
C31 C32 1.381(4) ?
C32 C33 1.366(4) ?
C32 H32A 0.9300 ?
C33 C34 1.378(5) ?
C33 H33A 0.9300 ?
C34 C35 1.387(5) ?
C34 C37 1.510(5) ?
C35 C36 1.376(5) ?
C35 H35A 0.9300 ?
C36 H36A 0.9300 ?
C37 H37A 0.9600 ?
C37 H37B 0.9600 ?
C37 H37C 0.9600 ?
N70 C71 1.421(4) y
N70 C81 1.430(4) y
N70 C91 1.431(4) y
C71 C72 1.376(5) ?
C71 C76 1.378(5) ?
C72 C73 1.413(6) ?
C72 H72A 0.9300 ?
C73 C74 1.356(5) ?
C73 C77 1.469(6) ?
C74 C75 1.353(6) ?
C74 H74A 0.9300 ?
C75 C76 1.378(5) ?
C75 H75A 0.9300 ?
C76 H76A 0.9300 ?
C77 H77A 0.9600 ?
C77 H77B 0.9600 ?
C77 H77C 0.9600 ?
C81 C86 1.368(5) ?
C81 C82 1.379(5) ?
C82 C83 1.364(5) ?
C82 H82A 0.9300 ?
C83 C84 1.372(5) ?
C83 H83A 0.9300 ?
C84 C85 1.386(5) ?
C84 C87 1.509(5) ?
C85 C86 1.383(5) ?
C85 H85A 0.9300 ?
C86 H86A 0.9300 ?
C87 H87A 0.9600 ?
C87 H87B 0.9600 ?
C87 H87C 0.9600 ?
C91 C92 1.373(5) ?
C91 C96 1.382(5) ?
C92 C93 1.395(5) ?
C92 H92A 0.9300 ?
C93 C94 1.376(5) ?
C93 H93A 0.9300 ?
C94 C95 1.376(5) ?
C94 C97 1.515(5) ?
C95 C96 1.381(5) ?
C95 H95A 0.9300 ?
C96 H96A 0.9300 ?
C97 H97A 0.9600 ?
C97 H97B 0.9600 ?
C97 H97C 0.9600 ?
N40 C41 1.419(5) y
N40 C61 1.420(4) y
N40 C51 1.435(4) y
C41 C42 1.391(5) ?
C41 C46 1.393(5) ?
C42 C43 1.408(5) ?
C42 H42A 0.9300 ?
C43 C44 1.364(6) ?
C43 C47 1.473(6) ?
C44 C45 1.361(6) ?
C44 H44A 0.9300 ?
C45 C46 1.383(6) ?
C45 H45A 0.9300 ?
C46 H46A 0.9300 ?
C47 H47A 0.9600 ?
C47 H47B 0.9600 ?
C47 H47C 0.9600 ?
C51 C52 1.368(5) ?
C51 C56 1.377(5) ?
C52 C53 1.380(5) ?
C52 H52A 0.9300 ?
C53 C54 1.358(5) ?
C53 H53A 0.9300 ?
C54 C55 1.369(5) ?
C54 C57 1.521(5) ?
C55 C56 1.390(5) ?
C55 H55A 0.9300 ?
C56 H56A 0.9300 ?
C57 H57A 0.9600 ?
C57 H57B 0.9600 ?
C57 H57C 0.9600 ?
C61 C62 1.371(5) ?
C61 C66 1.388(5) ?
C62 C63 1.377(5) ?
C62 H62A 0.9300 ?
C63 C64 1.386(5) ?
C63 H63A 0.9300 ?
C64 C65 1.362(5) ?
C64 C67 1.519(5) ?
C65 C66 1.386(5) ?
C65 H65A 0.9300 ?
C66 H66A 0.9300 ?
C67 H67A 0.9600 ?
C67 H67B 0.9600 ?
C67 H67C 0.9600 ?

loop_
_geom_torsion_atom_site_label_1
_geom_torsion_atom_site_label_2
_geom_torsion_atom_site_label_3
_geom_torsion_atom_site_label_4
_geom_torsion
C21 N10 C11 C16 144.6(4)
C31 N10 C11 C16 -30.6(5)
C21 N10 C11 C12 -36.1(5)
C31 N10 C11 C12 148.7(3)
C16 C11 C12 C13 0.2(6)
N10 C11 C12 C13 -179.1(4)
C11 C12 C13 C14 -0.7(6)
C11 C12 C13 C17 178.2(3)
C12 C13 C14 C15 1.0(7)
C17 C13 C14 C15 -177.9(4)
C13 C14 C15 C16 -0.9(7)
C12 C11 C16 C15 -0.1(6)
N10 C11 C16 C15 179.2(4)
C14 C15 C16 C11 0.4(7)
C11 N10 C21 C22 151.5(3)
C31 N10 C21 C22 -33.3(5)
C11 N10 C21 C26 -30.0(5)
C31 N10 C21 C26 145.3(3)
C26 C21 C22 C23 0.5(5)
N10 C21 C22 C23 179.1(3)
C21 C22 C23 C24 0.2(5)
C22 C23 C24 C25 -0.4(5)
C22 C23 C24 C27 -179.1(3)
C23 C24 C25 C26 -0.1(5)
C27 C24 C25 C26 178.5(3)
C22 C21 C26 C25 -1.0(5)
N10 C21 C26 C25 -179.6(3)
C24 C25 C26 C21 0.8(5)
C11 N10 C31 C36 -60.8(5)
C21 N10 C31 C36 123.7(4)
C11 N10 C31 C32 120.1(4)
C21 N10 C31 C32 -55.3(5)
C36 C31 C32 C33 0.4(5)
N10 C31 C32 C33 179.4(3)
C31 C32 C33 C34 0.4(6)
C32 C33 C34 C35 -0.7(6)
C32 C33 C34 C37 179.7(4)
C33 C34 C35 C36 0.3(6)
C37 C34 C35 C36 179.9(4)
C34 C35 C36 C31 0.4(6)
C32 C31 C36 C35 -0.8(6)
N10 C31 C36 C35 -179.9(3)
C81 N70 C71 C72 36.7(6)
C91 N70 C71 C72 -142.5(4)
C81 N70 C71 C76 -141.9(4)
C91 N70 C71 C76 38.9(6)
C76 C71 C72 C73 -2.1(6)
N70 C71 C72 C73 179.3(4)
C71 C72 C73 C74 0.7(6)
C71 C72 C73 C77 -179.1(4)
C72 C73 C74 C75 1.5(7)
C77 C73 C74 C75 -178.8(5)
C73 C74 C75 C76 -2.1(7)
C72 C71 C76 C75 1.5(6)
N70 C71 C76 C75 -179.8(4)
C74 C75 C76 C71 0.5(7)
C71 N70 C81 C86 -136.9(4)
C91 N70 C81 C86 42.3(5)
C71 N70 C81 C82 43.7(6)
C91 N70 C81 C82 -137.1(4)
C86 C81 C82 C83 0.0(6)
N70 C81 C82 C83 179.4(4)
C81 C82 C83 C84 -1.0(7)
C82 C83 C84 C85 0.7(6)
C82 C83 C84 C87 -178.6(4)
C83 C84 C85 C86 0.5(6)
C87 C84 C85 C86 179.9(4)
C82 C81 C86 C85 1.3(6)
N70 C81 C86 C85 -178.1(4)
C84 C85 C86 C81 -1.5(6)
C71 N70 C91 C92 -138.7(4)
C81 N70 C91 C92 42.0(5)
C71 N70 C91 C96 40.8(5)
C81 N70 C91 C96 -138.5(4)
C96 C91 C92 C93 -0.8(5)
N70 C91 C92 C93 178.7(3)
C91 C92 C93 C94 -0.1(5)
C92 C93 C94 C95 0.1(5)
C92 C93 C94 C97 -178.8(3)
C93 C94 C95 C96 0.9(6)
C97 C94 C95 C96 179.7(3)
C94 C95 C96 C91 -1.8(6)
C92 C91 C96 C95 1.7(5)
N70 C91 C96 C95 -177.8(3)
C61 N40 C41 C42 46.6(5)
C51 N40 C41 C42 -151.6(3)
C61 N40 C41 C46 -136.0(4)
C51 N40 C41 C46 25.8(5)
C46 C41 C42 C43 2.3(5)
N40 C41 C42 C43 179.8(3)
C41 C42 C43 C44 -1.4(6)
C41 C42 C43 C47 -179.5(4)
C42 C43 C44 C45 0.6(7)
C47 C43 C44 C45 178.7(4)
C43 C44 C45 C46 -0.7(7)
C44 C45 C46 C41 1.6(6)
C42 C41 C46 C45 -2.4(6)
N40 C41 C46 C45 -179.9(3)
C41 N40 C51 C52 -108.3(4)
C61 N40 C51 C52 54.5(5)
C41 N40 C51 C56 71.0(5)
C61 N40 C51 C56 -126.2(4)
C56 C51 C52 C53 0.3(6)
N40 C51 C52 C53 179.7(4)
C51 C52 C53 C54 -1.1(6)
C52 C53 C54 C55 1.4(6)
C52 C53 C54 C57 -179.6(4)
C53 C54 C55 C56 -0.9(6)
C57 C54 C55 C56 -179.9(4)
C52 C51 C56 C55 0.1(6)
N40 C51 C56 C55 -179.2(3)
C54 C55 C56 C51 0.2(6)
C41 N40 C61 C62 -159.5(3)
C51 N40 C61 C62 38.4(5)
C41 N40 C61 C66 20.8(5)
C51 N40 C61 C66 -141.3(4)
C66 C61 C62 C63 0.7(5)
N40 C61 C62 C63 -179.0(3)
C61 C62 C63 C64 -0.9(6)
C62 C63 C64 C65 0.4(6)
C62 C63 C64 C67 179.6(4)
C63 C64 C65 C66 0.3(6)
C67 C64 C65 C66 -179.0(3)
C64 C65 C66 C61 -0.4(6)
C62 C61 C66 C65 -0.1(5)
N40 C61 C66 C65 179.6(3)

loop_
_cod_related_entry_id
_cod_related_entry_database
_cod_related_entry_code
1 ChemSpider 19596746
